data_4346028
loop_
_publ_author_name
'Bethel, Ryan D.'
'Crouthers, Danielle J.'
'Hsieh, Chung-Hung'
'Denny, Jason A.'
'Hall, Michael B.'
'Darensbourg, Marcetta Y.'

_publ_section_title
;
 Regioselectivity in ligand substitution reactions on diiron complexes
 governed by nucleophilic and electrophilic ligand properties.
;
_journal_issue 7
_journal_name_full 'Inorganic chemistry'
_journal_page_first 3523
_journal_page_last 3535
_journal_paper_doi 10.1021/acs.inorgchem.5b00072
_journal_volume 54
_journal_year 2015
_chemical_formula_moiety 'C30 H39 Fe2 N3 O4 P S2, B F4'
_chemical_formula_sum 'C30 H39 B F4 Fe2 N3 O4 P S2'
_chemical_formula_weight 799.24
_space_group_IT_number 14
_space_group_name_Hall '-P 2yn'
_space_group_name_H-M_alt 'P 1 21/n 1'
_symmetry_cell_setting monoclinic
_symmetry_space_group_name_Hall '-P 2yn'
_symmetry_space_group_name_H-M 'P 1 21/n 1'
_atom_sites_solution_hydrogens geom
_atom_sites_solution_primary direct
_atom_sites_solution_secondary difmap
_audit_creation_method SHELXL-97
_audit_update_record
;
2014-06-10 # Formatted by publCIF
;
_cell_angle_alpha 90.00
_cell_angle_beta 104.670(5)
_cell_angle_gamma 90.00
_cell_formula_units_Z 4
_cell_length_a 15.666(7)
_cell_length_b 11.991(6)
_cell_length_c 19.609(9)
_cell_measurement_reflns_used 2061
_cell_measurement_temperature 110(2)
_cell_measurement_theta_max 26.53
_cell_measurement_theta_min 2.17
_cell_volume 3563(3)
_computing_cell_refinement 'Bruker SMART'
_computing_data_collection 'Bruker SMART'
_computing_data_reduction 'Bruker SAINT'
_computing_molecular_graphics 'Bruker SHELXTL'
_computing_publication_material 'Bruker SHELXTL'
_computing_structure_refinement 'SHELXL-97 (Sheldrick, 1997)'
_computing_structure_solution 'SHELXS-97 (Sheldrick, 1990)'
_diffrn_ambient_temperature 110(2)
_diffrn_measured_fraction_theta_full 0.978
_diffrn_measured_fraction_theta_max 0.978
_diffrn_measurement_device_type 'CCD area detector'
_diffrn_measurement_method 'phi and omega scans'
_diffrn_radiation_monochromator graphite
_diffrn_radiation_source 'fine-focus sealed tube'
_diffrn_radiation_type MoK\a
_diffrn_radiation_wavelength 0.71073
_diffrn_reflns_av_R_equivalents 0.2353
_diffrn_reflns_av_sigmaI/netI 0.2184
_diffrn_reflns_limit_h_max 20
_diffrn_reflns_limit_h_min -20
_diffrn_reflns_limit_k_max 15
_diffrn_reflns_limit_k_min -15
_diffrn_reflns_limit_l_max 26
_diffrn_reflns_limit_l_min -25
_diffrn_reflns_number 37552
_diffrn_reflns_theta_full 28.31
_diffrn_reflns_theta_max 28.31
_diffrn_reflns_theta_min 1.92
_exptl_absorpt_coefficient_mu 1.035
_exptl_absorpt_correction_T_max 0.9035
_exptl_absorpt_correction_T_min 0.8602
_exptl_absorpt_correction_type multi-scan
_exptl_absorpt_process_details sadabs
_exptl_crystal_colour red
_exptl_crystal_density_diffrn 1.490
_exptl_crystal_density_method 'not measured'
_exptl_crystal_description block
_exptl_crystal_F_000 1648
_exptl_crystal_size_max 0.15
_exptl_crystal_size_mid 0.10
_exptl_crystal_size_min 0.10
_refine_diff_density_max 0.569
_refine_diff_density_min -0.990
_refine_diff_density_rms 0.122
_refine_ls_extinction_method none
_refine_ls_goodness_of_fit_ref 0.933
_refine_ls_hydrogen_treatment constr
_refine_ls_matrix_type full
_refine_ls_number_parameters 433
_refine_ls_number_reflns 8663
_refine_ls_number_restraints 0
_refine_ls_restrained_S_all 0.933
_refine_ls_R_factor_all 0.2111
_refine_ls_R_factor_gt 0.0739
_refine_ls_shift/su_max 0.044
_refine_ls_shift/su_mean 0.004
_refine_ls_structure_factor_coef Fsqd
_refine_ls_weighting_details 'calc w=1/[\s^2^(Fo^2^)+(0.0764P)^2^+0.0000P] where P=(Fo^2^+2Fc^2^)/3'
_refine_ls_weighting_scheme calc
_refine_ls_wR_factor_gt 0.1432
_refine_ls_wR_factor_ref 0.1947
_reflns_number_gt 3535
_reflns_number_total 8663
_reflns_threshold_expression >2sigma(I)
_cod_data_source_file ic5b00072_si_002.cif
_cod_data_source_block 6-IMes
_cod_original_sg_symbol_H-M 'P 21/n'
_cod_database_code 4346028

loop_
_symmetry_equiv_pos_as_xyz
'x, y, z'
'-x+1/2, y+1/2, -z+1/2'
'-x, -y, -z'
'x-1/2, -y-1/2, z-1/2'

loop_
_atom_site_label
_atom_site_type_symbol
_atom_site_fract_x
_atom_site_fract_y
_atom_site_fract_z
_atom_site_U_iso_or_equiv
_atom_site_adp_type
_atom_site_occupancy
_atom_site_symmetry_multiplicity
_atom_site_calc_flag
_atom_site_refinement_flags
Fe1 Fe 0.03367(6) 0.96737(8) 0.23076(5) 0.0287(3) Uani 1 1 d .
Fe2 Fe -0.01522(6) 0.78922(8) 0.28832(5) 0.0280(3) Uani 1 1 d .
P1 P -0.07674(11) 1.06002(15) 0.15395(9) 0.0299(4) Uani 1 1 d .
S1 S -0.05020(10) 0.96801(14) 0.31437(8) 0.0290(4) Uani 1 1 d .
S2 S 0.12976(10) 0.85384(14) 0.31064(9) 0.0312(4) Uani 1 1 d .
C3 C -0.0342(3) 0.8245(4) 0.1993(3) 0.0145(12) Uani 1 1 d .
O4 O -0.1990(3) 0.7255(4) 0.2787(3) 0.0442(13) Uani 1 1 d .
N2 N 0.0656(3) 0.5759(4) 0.3567(3) 0.0291(13) Uani 1 1 d .
O3 O -0.0885(3) 0.8007(4) 0.1452(2) 0.0389(12) Uani 1 1 d .
O2 O 0.1227(3) 1.1794(4) 0.2747(3) 0.0502(14) Uani 1 1 d .
C10 C 0.0276(4) 0.6327(5) 0.2953(3) 0.0284(15) Uani 1 1 d .
C13 C 0.0015(4) 0.5776(6) 0.1686(3) 0.0349(17) Uani 1 1 d .
N3 N 0.0283(3) 0.5561(4) 0.2431(3) 0.0288(13) Uani 1 1 d .
O1 O 0.1358(3) 0.9271(5) 0.1261(3) 0.0549(15) Uani 1 1 d .
C22 C 0.0805(4) 0.6228(5) 0.4266(3) 0.0301(15) Uani 1 1 d .
C14 C 0.0626(4) 0.6207(6) 0.1362(3) 0.0342(16) Uani 1 1 d .
C5 C 0.0919(4) 0.9381(6) 0.4352(3) 0.0356(17) Uani 1 1 d .
H5A H 0.1195 0.9673 0.4829 0.043 Uiso 1 1 calc R
H5B H 0.0672 0.8637 0.4410 0.043 Uiso 1 1 calc R
C16 C -0.0480(4) 0.6192(6) 0.0250(3) 0.0334(16) Uani 1 1 d .
C27 C 0.0117(4) 0.6329(5) 0.4583(3) 0.0287(15) Uani 1 1 d .
C6 C 0.1627(4) 0.9241(6) 0.3964(3) 0.0373(17) Uani 1 1 d .
H6A H 0.2119 0.8815 0.4269 0.045 Uiso 1 1 calc R
H6B H 0.1857 0.9989 0.3891 0.045 Uiso 1 1 calc R
C28 C -0.0825(4) 0.5961(6) 0.4233(3) 0.0392(18) Uani 1 1 d .
H28A H -0.1204 0.6619 0.4111 0.059 Uiso 1 1 calc R
H28B H -0.1045 0.5489 0.4560 0.059 Uiso 1 1 calc R
H28C H -0.0831 0.5538 0.3804 0.059 Uiso 1 1 calc R
C9 C -0.0759(5) 1.2094(5) 0.1651(4) 0.0409(18) Uani 1 1 d .
H9A H -0.1264 1.2420 0.1309 0.061 Uiso 1 1 calc R
H9B H -0.0211 1.2400 0.1575 0.061 Uiso 1 1 calc R
H9C H -0.0798 1.2273 0.2130 0.061 Uiso 1 1 calc R
C11 C 0.0884(4) 0.4702(6) 0.3424(3) 0.0376(17) Uani 1 1 d .
H11 H 0.1150 0.4158 0.3764 0.045 Uiso 1 1 calc R
C7 C -0.1882(4) 1.0228(6) 0.1562(3) 0.0347(16) Uani 1 1 d .
H7A H -0.1970 1.0405 0.2027 0.052 Uiso 1 1 calc R
H7B H -0.1973 0.9428 0.1471 0.052 Uiso 1 1 calc R
H7C H -0.2305 1.0651 0.1200 0.052 Uiso 1 1 calc R
C18 C -0.0846(4) 0.5495(5) 0.1318(4) 0.0358(17) Uani 1 1 d .
N1 N -0.1263(5) 0.7469(5) 0.2844(3) 0.0559(18) Uani 1 1 d .
C25 C 0.1144(5) 0.7066(6) 0.5639(4) 0.0394(18) Uani 1 1 d .
C12 C 0.0670(4) 0.4561(6) 0.2733(4) 0.0410(18) Uani 1 1 d .
H12 H 0.0761 0.3907 0.2486 0.049 Uiso 1 1 calc R
C24 C 0.1813(5) 0.6927(6) 0.5303(4) 0.0419(19) Uani 1 1 d .
H24 H 0.2395 0.7130 0.5551 0.050 Uiso 1 1 calc R
C15 C 0.0362(4) 0.6410(6) 0.0637(4) 0.0360(17) Uani 1 1 d .
H15 H 0.0777 0.6708 0.0407 0.043 Uiso 1 1 calc R
C26 C 0.0289(5) 0.6765(5) 0.5267(3) 0.0366(17) Uani 1 1 d .
H26 H -0.0184 0.6858 0.5484 0.044 Uiso 1 1 calc R
C20 C 0.1582(4) 0.6395(6) 0.1761(3) 0.0390(17) Uani 1 1 d .
H20A H 0.1609 0.6958 0.2128 0.058 Uiso 1 1 calc R
H20B H 0.1919 0.6653 0.1433 0.058 Uiso 1 1 calc R
H20C H 0.1834 0.5694 0.1979 0.058 Uiso 1 1 calc R
C8 C -0.0753(4) 1.0434(6) 0.0630(3) 0.0387(18) Uani 1 1 d .
H8A H -0.0750 0.9638 0.0517 0.058 Uiso 1 1 calc R
H8B H -0.0224 1.0789 0.0550 0.058 Uiso 1 1 calc R
H8C H -0.1279 1.0785 0.0327 0.058 Uiso 1 1 calc R
C17 C -0.1074(4) 0.5723(6) 0.0580(3) 0.0381(18) Uani 1 1 d .
H17 H -0.1652 0.5548 0.0308 0.046 Uiso 1 1 calc R
C29 C 0.2434(4) 0.6318(6) 0.4294(4) 0.0455(19) Uani 1 1 d .
H29A H 0.2958 0.6714 0.4564 0.068 Uiso 1 1 calc R
H29B H 0.2273 0.6599 0.3809 0.068 Uiso 1 1 calc R
H29C H 0.2561 0.5518 0.4292 0.068 Uiso 1 1 calc R
C4 C 0.0167(4) 1.0149(5) 0.4001(3) 0.0350(17) Uani 1 1 d .
H4A H 0.0415 1.0890 0.3940 0.042 Uiso 1 1 calc R
H4B H -0.0225 1.0243 0.4322 0.042 Uiso 1 1 calc R
C23 C 0.1684(4) 0.6509(6) 0.4627(4) 0.0334(16) Uani 1 1 d .
C19 C -0.1525(4) 0.5034(6) 0.1668(4) 0.0419(18) Uani 1 1 d .
H19A H -0.1241 0.4511 0.2041 0.063 Uiso 1 1 calc R
H19B H -0.1986 0.4645 0.1317 0.063 Uiso 1 1 calc R
H19C H -0.1790 0.5647 0.1874 0.063 Uiso 1 1 calc R
C21 C -0.0749(5) 0.6424(7) -0.0542(3) 0.048(2) Uani 1 1 d .
H21A H -0.0757 0.7231 -0.0623 0.072 Uiso 1 1 calc R
H21B H -0.1338 0.6116 -0.0745 0.072 Uiso 1 1 calc R
H21C H -0.0323 0.6074 -0.0766 0.072 Uiso 1 1 calc R
C30 C 0.1314(5) 0.7475(7) 0.6387(3) 0.058(2) Uani 1 1 d .
H30A H 0.1773 0.7015 0.6692 0.087 Uiso 1 1 calc R
H30B H 0.0770 0.7422 0.6545 0.087 Uiso 1 1 calc R
H30C H 0.1511 0.8253 0.6411 0.087 Uiso 1 1 calc R
F1 F 0.3337(3) 0.6712(4) 0.9651(2) 0.0769(15) Uani 1 1 d .
F3 F 0.2592(4) 0.8222(5) 0.9899(4) 0.132(3) Uani 1 1 d .
B1 B 0.2856(5) 0.7187(8) 1.0087(4) 0.042(2) Uani 1 1 d .
F2 F 0.2196(4) 0.6485(6) 1.0127(4) 0.133(3) Uani 1 1 d .
F4 F 0.3408(3) 0.7274(4) 1.0739(2) 0.0881(18) Uani 1 1 d .
C2 C 0.0885(4) 1.0951(6) 0.2598(3) 0.0350(17) Uani 1 1 d .
C1 C 0.0956(4) 0.9429(6) 0.1661(4) 0.0418(19) Uani 1 1 d .

loop_
_atom_site_aniso_label
_atom_site_aniso_U_11
_atom_site_aniso_U_22
_atom_site_aniso_U_33
_atom_site_aniso_U_23
_atom_site_aniso_U_13
_atom_site_aniso_U_12
Fe1 0.0286(5) 0.0299(6) 0.0236(5) 0.0002(4) -0.0009(4) 0.0005(4)
Fe2 0.0289(5) 0.0265(5) 0.0243(5) -0.0009(4) -0.0011(4) 0.0008(4)
P1 0.0340(9) 0.0301(10) 0.0212(9) -0.0005(7) -0.0015(7) 0.0000(8)
S1 0.0303(9) 0.0292(10) 0.0233(9) -0.0027(7) -0.0010(7) 0.0022(7)
S2 0.0295(9) 0.0326(10) 0.0265(9) 0.0003(8) -0.0023(7) 0.0019(7)
C3 0.023(3) 0.016(3) 0.003(3) 0.000(2) -0.001(2) 0.001(2)
O4 0.019(2) 0.050(3) 0.057(3) 0.008(3) -0.002(2) -0.005(2)
N2 0.036(3) 0.029(3) 0.019(3) 0.001(2) -0.001(2) 0.007(2)
O3 0.046(3) 0.032(3) 0.032(3) -0.008(2) -0.001(2) 0.002(2)
O2 0.051(3) 0.042(3) 0.044(3) 0.001(3) -0.014(2) -0.007(3)
C10 0.020(3) 0.032(4) 0.028(4) 0.000(3) -0.003(3) 0.000(3)
C13 0.043(4) 0.035(4) 0.024(4) -0.001(3) 0.004(3) 0.011(3)
N3 0.036(3) 0.023(3) 0.024(3) 0.000(2) 0.000(2) 0.004(2)
O1 0.052(3) 0.071(4) 0.051(3) 0.005(3) 0.030(3) 0.008(3)
C22 0.033(4) 0.025(4) 0.029(4) 0.005(3) 0.002(3) 0.004(3)
C14 0.039(4) 0.034(4) 0.028(4) -0.002(3) 0.006(3) 0.003(3)
C5 0.039(4) 0.038(4) 0.021(4) -0.002(3) -0.006(3) 0.000(3)
C16 0.037(4) 0.036(4) 0.028(4) -0.001(3) 0.010(3) 0.012(3)
C27 0.034(4) 0.025(4) 0.020(3) 0.006(3) -0.008(3) 0.005(3)
C6 0.035(4) 0.038(4) 0.028(4) -0.002(3) -0.011(3) -0.001(3)
C28 0.035(4) 0.045(5) 0.033(4) 0.009(4) 0.002(3) -0.001(3)
C9 0.052(5) 0.029(4) 0.036(4) 0.004(3) 0.001(3) 0.002(3)
C11 0.051(4) 0.033(4) 0.028(4) 0.004(3) 0.008(3) 0.016(3)
C7 0.033(4) 0.034(4) 0.033(4) 0.004(3) 0.000(3) 0.009(3)
C18 0.040(4) 0.025(4) 0.041(4) -0.010(3) 0.007(3) 0.003(3)
N1 0.075(5) 0.046(4) 0.044(4) 0.006(3) 0.009(4) 0.016(4)
C25 0.052(5) 0.025(4) 0.030(4) 0.005(3) -0.009(3) 0.002(3)
C12 0.050(4) 0.026(4) 0.043(5) 0.000(3) 0.005(4) 0.007(3)
C24 0.039(4) 0.034(4) 0.040(5) 0.005(4) -0.013(3) -0.003(3)
C15 0.037(4) 0.032(4) 0.038(4) -0.005(3) 0.010(3) 0.004(3)
C26 0.050(4) 0.030(4) 0.026(4) 0.004(3) 0.004(3) 0.002(3)
C20 0.045(4) 0.039(4) 0.034(4) -0.006(3) 0.011(3) 0.003(3)
C8 0.037(4) 0.049(5) 0.025(4) 0.002(3) -0.003(3) 0.004(3)
C17 0.036(4) 0.039(4) 0.030(4) -0.007(3) -0.009(3) 0.004(3)
C29 0.031(4) 0.045(5) 0.056(5) 0.010(4) 0.003(4) 0.002(3)
C4 0.044(4) 0.028(4) 0.026(4) -0.008(3) -0.005(3) 0.006(3)
C23 0.030(4) 0.030(4) 0.036(4) 0.006(3) 0.001(3) 0.003(3)
C19 0.041(4) 0.045(5) 0.039(4) 0.001(4) 0.007(3) -0.001(3)
C21 0.054(5) 0.060(5) 0.026(4) -0.002(4) 0.004(3) 0.009(4)
C30 0.079(6) 0.054(5) 0.026(4) -0.012(4) -0.014(4) 0.016(4)
F1 0.102(4) 0.073(4) 0.065(3) -0.004(3) 0.039(3) -0.021(3)
F3 0.123(5) 0.138(6) 0.160(6) 0.116(5) 0.082(5) 0.096(5)
B1 0.035(5) 0.060(6) 0.028(5) 0.003(4) -0.001(4) -0.006(4)
F2 0.102(5) 0.174(7) 0.143(6) -0.075(5) 0.065(4) -0.100(5)
F4 0.099(4) 0.089(4) 0.051(3) -0.006(3) -0.026(3) 0.030(3)
C2 0.027(4) 0.037(4) 0.031(4) 0.009(3) -0.013(3) 0.002(3)
C1 0.026(4) 0.053(5) 0.041(5) 0.005(4) -0.003(3) 0.005(3)

loop_
_atom_type_symbol
_atom_type_description
_atom_type_scat_dispersion_real
_atom_type_scat_dispersion_imag
_atom_type_scat_source
C C 0.0033 0.0016 'International Tables Vol C Tables 4.2.6.8 and 6.1.1.4'
H H 0.0000 0.0000 'International Tables Vol C Tables 4.2.6.8 and 6.1.1.4'
B B 0.0013 0.0007 'International Tables Vol C Tables 4.2.6.8 and 6.1.1.4'
N N 0.0061 0.0033 'International Tables Vol C Tables 4.2.6.8 and 6.1.1.4'
O O 0.0106 0.0060 'International Tables Vol C Tables 4.2.6.8 and 6.1.1.4'
F F 0.0171 0.0103 'International Tables Vol C Tables 4.2.6.8 and 6.1.1.4'
P P 0.1023 0.0942 'International Tables Vol C Tables 4.2.6.8 and 6.1.1.4'
S S 0.1246 0.1234 'International Tables Vol C Tables 4.2.6.8 and 6.1.1.4'
Fe Fe 0.3463 0.8444 'International Tables Vol C Tables 4.2.6.8 and 6.1.1.4'

loop_
_geom_angle_atom_site_label_1
_geom_angle_atom_site_label_2
_geom_angle_atom_site_label_3
_geom_angle
C2 Fe1 C1 93.6(3)
C2 Fe1 C3 177.1(3)
C1 Fe1 C3 89.0(3)
C2 Fe1 P1 90.9(2)
C1 Fe1 P1 93.9(2)
C3 Fe1 P1 87.65(16)
C2 Fe1 S2 96.4(2)
C1 Fe1 S2 90.4(2)
C3 Fe1 S2 84.85(15)
P1 Fe1 S2 171.29(8)
C2 Fe1 S1 94.8(2)
C1 Fe1 S1 170.8(2)
C3 Fe1 S1 82.65(15)
P1 Fe1 S1 89.69(7)
S2 Fe1 S1 84.98(7)
C2 Fe1 Fe2 137.3(2)
C1 Fe1 Fe2 116.0(2)
C3 Fe1 Fe2 41.78(14)
P1 Fe1 Fe2 115.30(6)
S2 Fe1 Fe2 56.00(6)
S1 Fe1 Fe2 54.90(5)
C3 Fe2 N1 96.2(3)
C3 Fe2 C10 105.5(3)
N1 Fe2 C10 92.5(3)
C3 Fe2 S1 90.37(18)
N1 Fe2 S1 89.4(2)
C10 Fe2 S1 163.73(19)
C3 Fe2 S2 91.06(18)
N1 Fe2 S2 171.3(2)
C10 Fe2 S2 90.28(18)
S1 Fe2 S2 85.65(7)
C3 Fe2 Fe1 50.69(18)
N1 Fe2 Fe1 126.7(2)
C10 Fe2 Fe1 132.04(19)
S1 Fe2 Fe1 56.50(6)
S2 Fe2 Fe1 55.47(5)
C8 P1 C9 103.2(3)
C8 P1 C7 104.5(3)
C9 P1 C7 102.6(3)
C8 P1 Fe1 113.8(2)
C9 P1 Fe1 115.1(2)
C7 P1 Fe1 116.0(2)
C4 S1 Fe2 112.1(2)
C4 S1 Fe1 110.6(2)
Fe2 S1 Fe1 68.59(6)
C6 S2 Fe1 109.5(2)
C6 S2 Fe2 111.0(2)
Fe1 S2 Fe2 68.52(6)
O3 C3 Fe2 136.1(5)
O3 C3 Fe1 131.4(4)
Fe2 C3 Fe1 87.5(2)
C11 N2 C10 110.8(5)
C11 N2 C22 124.7(5)
C10 N2 C22 124.5(5)
N3 C10 N2 103.7(5)
N3 C10 Fe2 130.2(4)
N2 C10 Fe2 126.2(5)
C14 C13 C18 122.9(6)
C14 C13 N3 118.5(6)
C18 C13 N3 118.5(6)
C10 N3 C12 109.9(5)
C10 N3 C13 125.5(5)
C12 N3 C13 124.4(5)
C27 C22 C23 121.6(6)
C27 C22 N2 120.3(5)
C23 C22 N2 117.9(6)
C13 C14 C15 118.3(6)
C13 C14 C20 121.9(6)
C15 C14 C20 119.7(6)
C6 C5 C4 115.2(6)
C6 C5 H5A 108.5
C4 C5 H5A 108.5
C6 C5 H5B 108.5
C4 C5 H5B 108.5
H5A C5 H5B 107.5
C15 C16 C17 119.1(6)
C15 C16 C21 120.5(6)
C17 C16 C21 120.4(6)
C22 C27 C26 118.7(6)
C22 C27 C28 123.3(6)
C26 C27 C28 117.9(6)
C5 C6 S2 116.3(4)
C5 C6 H6A 108.2
S2 C6 H6A 108.2
C5 C6 H6B 108.2
S2 C6 H6B 108.2
H6A C6 H6B 107.4
C27 C28 H28A 109.5
C27 C28 H28B 109.5
H28A C28 H28B 109.5
C27 C28 H28C 109.5
H28A C28 H28C 109.5
H28B C28 H28C 109.5
P1 C9 H9A 109.5
P1 C9 H9B 109.5
H9A C9 H9B 109.5
P1 C9 H9C 109.5
H9A C9 H9C 109.5
H9B C9 H9C 109.5
C12 C11 N2 108.6(6)
C12 C11 H11 125.7
N2 C11 H11 125.7
P1 C7 H7A 109.5
P1 C7 H7B 109.5
H7A C7 H7B 109.5
P1 C7 H7C 109.5
H7A C7 H7C 109.5
H7B C7 H7C 109.5
C13 C18 C17 116.0(6)
C13 C18 C19 123.4(6)
C17 C18 C19 120.5(6)
O4 N1 Fe2 175.4(6)
C24 C25 C26 117.5(6)
C24 C25 C30 122.3(7)
C26 C25 C30 120.1(7)
C11 C12 N3 107.0(6)
C11 C12 H12 126.5
N3 C12 H12 126.5
C25 C24 C23 123.7(6)
C25 C24 H24 118.1
C23 C24 H24 118.1
C16 C15 C14 121.7(7)
C16 C15 H15 119.2
C14 C15 H15 119.2
C25 C26 C27 121.5(7)
C25 C26 H26 119.3
C27 C26 H26 119.3
C14 C20 H20A 109.5
C14 C20 H20B 109.5
H20A C20 H20B 109.5
C14 C20 H20C 109.5
H20A C20 H20C 109.5
H20B C20 H20C 109.5
P1 C8 H8A 109.5
P1 C8 H8B 109.5
H8A C8 H8B 109.5
P1 C8 H8C 109.5
H8A C8 H8C 109.5
H8B C8 H8C 109.5
C16 C17 C18 121.9(6)
C16 C17 H17 119.1
C18 C17 H17 119.1
C23 C29 H29A 109.5
C23 C29 H29B 109.5
H29A C29 H29B 109.5
C23 C29 H29C 109.5
H29A C29 H29C 109.5
H29B C29 H29C 109.5
C5 C4 S1 115.4(4)
C5 C4 H4A 108.4
S1 C4 H4A 108.4
C5 C4 H4B 108.4
S1 C4 H4B 108.4
H4A C4 H4B 107.5
C24 C23 C22 116.9(6)
C24 C23 C29 122.1(6)
C22 C23 C29 121.0(6)
C18 C19 H19A 109.5
C18 C19 H19B 109.5
H19A C19 H19B 109.5
C18 C19 H19C 109.5
H19A C19 H19C 109.5
H19B C19 H19C 109.5
C16 C21 H21A 109.5
C16 C21 H21B 109.5
H21A C21 H21B 109.5
C16 C21 H21C 109.5
H21A C21 H21C 109.5
H21B C21 H21C 109.5
C25 C30 H30A 109.5
C25 C30 H30B 109.5
H30A C30 H30B 109.5
C25 C30 H30C 109.5
H30A C30 H30C 109.5
H30B C30 H30C 109.5
F3 B1 F2 114.0(8)
F3 B1 F4 105.6(8)
F2 B1 F4 107.9(7)
F3 B1 F1 113.0(7)
F2 B1 F1 108.8(7)
F4 B1 F1 107.2(7)
O2 C2 Fe1 176.3(6)
O1 C1 Fe1 179.0(6)

loop_
_geom_bond_atom_site_label_1
_geom_bond_atom_site_label_2
_geom_bond_distance
Fe1 C2 1.778(7)
Fe1 C1 1.804(8)
Fe1 C3 2.029(5)
Fe1 P1 2.2748(19)
Fe1 S2 2.3192(19)
Fe1 S1 2.346(2)
Fe1 Fe2 2.6195(16)
Fe2 C3 1.747(5)
Fe2 N1 1.796(8)
Fe2 C10 1.986(6)
Fe2 S1 2.302(2)
Fe2 S2 2.334(2)
P1 C8 1.800(6)
P1 C9 1.804(7)
P1 C7 1.813(6)
S1 C4 1.829(6)
S2 C6 1.834(6)
C3 O3 1.214(6)
O4 N1 1.145(8)
N2 C11 1.365(8)
N2 C10 1.381(7)
N2 C22 1.444(8)
O2 C2 1.147(7)
C10 N3 1.377(8)
C13 C14 1.377(9)
C13 C18 1.400(9)
C13 N3 1.438(8)
N3 C12 1.405(8)
O1 C1 1.141(8)
C22 C27 1.380(9)
C22 C23 1.419(8)
C14 C15 1.398(9)
C14 C20 1.520(9)
C5 C6 1.505(9)
C5 C4 1.517(8)
C5 H5A 0.9900
C5 H5B 0.9900
C16 C15 1.370(9)
C16 C17 1.382(9)
C16 C21 1.528(9)
C27 C26 1.401(8)
C27 C28 1.526(8)
C6 H6A 0.9900
C6 H6B 0.9900
C28 H28A 0.9800
C28 H28B 0.9800
C28 H28C 0.9800
C9 H9A 0.9800
C9 H9B 0.9800
C9 H9C 0.9800
C11 C12 1.322(9)
C11 H11 0.9500
C7 H7A 0.9800
C7 H7B 0.9800
C7 H7C 0.9800
C18 C17 1.426(9)
C18 C19 1.510(9)
C25 C24 1.381(10)
C25 C26 1.400(9)
C25 C30 1.506(9)
C12 H12 0.9500
C24 C23 1.383(9)
C24 H24 0.9500
C15 H15 0.9500
C26 H26 0.9500
C20 H20A 0.9800
C20 H20B 0.9800
C20 H20C 0.9800
C8 H8A 0.9800
C8 H8B 0.9800
C8 H8C 0.9800
C17 H17 0.9500
C29 C23 1.499(9)
C29 H29A 0.9800
C29 H29B 0.9800
C29 H29C 0.9800
C4 H4A 0.9900
C4 H4B 0.9900
C19 H19A 0.9800
C19 H19B 0.9800
C19 H19C 0.9800
C21 H21A 0.9800
C21 H21B 0.9800
C21 H21C 0.9800
C30 H30A 0.9800
C30 H30B 0.9800
C30 H30C 0.9800
F1 B1 1.395(10)
F3 B1 1.331(10)
B1 F2 1.352(10)
B1 F4 1.355(9)

loop_
_geom_torsion_atom_site_label_1
_geom_torsion_atom_site_label_2
_geom_torsion_atom_site_label_3
_geom_torsion_atom_site_label_4
_geom_torsion
C2 Fe1 Fe2 C3 175.9(4)
C1 Fe1 Fe2 C3 -55.0(3)
P1 Fe1 Fe2 C3 53.3(2)
S2 Fe1 Fe2 C3 -126.3(2)
S1 Fe1 Fe2 C3 123.5(2)
C2 Fe1 Fe2 N1 111.8(4)
C1 Fe1 Fe2 N1 -119.1(3)
C3 Fe1 Fe2 N1 -64.1(3)
P1 Fe1 Fe2 N1 -10.8(3)
S2 Fe1 Fe2 N1 169.6(3)
S1 Fe1 Fe2 N1 59.4(3)
C2 Fe1 Fe2 C10 -110.0(4)
C1 Fe1 Fe2 C10 19.1(3)
C3 Fe1 Fe2 C10 74.1(3)
P1 Fe1 Fe2 C10 127.4(2)
S2 Fe1 Fe2 C10 -52.2(2)
S1 Fe1 Fe2 C10 -162.4(2)
C2 Fe1 Fe2 S1 52.4(3)
C1 Fe1 Fe2 S1 -178.5(2)
C3 Fe1 Fe2 S1 -123.5(2)
P1 Fe1 Fe2 S1 -70.16(8)
S2 Fe1 Fe2 S1 110.18(8)
C2 Fe1 Fe2 S2 -57.8(3)
C1 Fe1 Fe2 S2 71.4(2)
C3 Fe1 Fe2 S2 126.3(2)
P1 Fe1 Fe2 S2 179.66(9)
S1 Fe1 Fe2 S2 -110.18(8)
C2 Fe1 P1 C8 107.8(3)
C1 Fe1 P1 C8 14.2(4)
C3 Fe1 P1 C8 -74.7(3)
S2 Fe1 P1 C8 -105.2(6)
S1 Fe1 P1 C8 -157.4(3)
Fe2 Fe1 P1 C8 -107.0(3)
C2 Fe1 P1 C9 -11.0(4)
C1 Fe1 P1 C9 -104.7(4)
C3 Fe1 P1 C9 166.5(3)
S2 Fe1 P1 C9 136.0(5)
S1 Fe1 P1 C9 83.8(3)
Fe2 Fe1 P1 C9 134.1(3)
C2 Fe1 P1 C7 -130.8(3)
C1 Fe1 P1 C7 135.5(3)
C3 Fe1 P1 C7 46.7(3)
S2 Fe1 P1 C7 16.2(6)
S1 Fe1 P1 C7 -36.0(3)
Fe2 Fe1 P1 C7 14.3(3)
C3 Fe2 S1 C4 -144.5(3)
N1 Fe2 S1 C4 119.3(3)
C10 Fe2 S1 C4 22.4(7)
S2 Fe2 S1 C4 -53.5(3)
Fe1 Fe2 S1 C4 -104.3(3)
C3 Fe2 S1 Fe1 -40.18(18)
N1 Fe2 S1 Fe1 -136.4(2)
C10 Fe2 S1 Fe1 126.8(6)
S2 Fe2 S1 Fe1 50.85(6)
C2 Fe1 S1 C4 -40.8(3)
C1 Fe1 S1 C4 115.2(13)
C3 Fe1 S1 C4 140.6(3)
P1 Fe1 S1 C4 -131.7(2)
S2 Fe1 S1 C4 55.2(2)
Fe2 Fe1 S1 C4 106.6(2)
C2 Fe1 S1 Fe2 -147.38(19)
C1 Fe1 S1 Fe2 8.7(13)
C3 Fe1 S1 Fe2 34.07(15)
P1 Fe1 S1 Fe2 121.74(6)
S2 Fe1 S1 Fe2 -51.37(6)
C2 Fe1 S2 C6 39.1(3)
C1 Fe1 S2 C6 132.8(3)
C3 Fe1 S2 C6 -138.3(3)
P1 Fe1 S2 C6 -107.7(5)
S1 Fe1 S2 C6 -55.2(2)
Fe2 Fe1 S2 C6 -105.6(2)
C2 Fe1 S2 Fe2 144.8(2)
C1 Fe1 S2 Fe2 -121.6(2)
C3 Fe1 S2 Fe2 -32.61(15)
P1 Fe1 S2 Fe2 -2.0(5)
S1 Fe1 S2 Fe2 50.43(6)
C3 Fe2 S2 C6 142.0(3)
N1 Fe2 S2 C6 -4.1(14)
C10 Fe2 S2 C6 -112.5(3)
S1 Fe2 S2 C6 51.7(2)
Fe1 Fe2 S2 C6 103.5(2)
C3 Fe2 S2 Fe1 38.57(18)
N1 Fe2 S2 Fe1 -107.5(14)
C10 Fe2 S2 Fe1 144.05(19)
S1 Fe2 S2 Fe1 -51.72(6)
N1 Fe2 C3 O3 -22.1(7)
C10 Fe2 C3 O3 72.2(7)
S1 Fe2 C3 O3 -111.6(6)
S2 Fe2 C3 O3 162.8(6)
Fe1 Fe2 C3 O3 -155.6(7)
N1 Fe2 C3 Fe1 133.5(2)
C10 Fe2 C3 Fe1 -132.2(2)
S1 Fe2 C3 Fe1 44.06(15)
S2 Fe2 C3 Fe1 -41.60(15)
C2 Fe1 C3 O3 84(5)
C1 Fe1 C3 O3 -69.8(6)
P1 Fe1 C3 O3 24.1(5)
S2 Fe1 C3 O3 -160.3(6)
S1 Fe1 C3 O3 114.1(6)
Fe2 Fe1 C3 O3 157.6(7)
C2 Fe1 C3 Fe2 -73(5)
C1 Fe1 C3 Fe2 132.6(3)
P1 Fe1 C3 Fe2 -133.46(18)
S2 Fe1 C3 Fe2 42.12(17)
S1 Fe1 C3 Fe2 -43.47(16)
C11 N2 C10 N3 0.1(7)
C22 N2 C10 N3 179.2(5)
C11 N2 C10 Fe2 -179.3(5)
C22 N2 C10 Fe2 -0.2(8)
C3 Fe2 C10 N3 -11.5(6)
N1 Fe2 C10 N3 85.7(6)
S1 Fe2 C10 N3 -177.9(4)
S2 Fe2 C10 N3 -102.6(5)
Fe1 Fe2 C10 N3 -62.0(6)
C3 Fe2 C10 N2 167.8(5)
N1 Fe2 C10 N2 -95.1(5)
S1 Fe2 C10 N2 1.3(11)
S2 Fe2 C10 N2 76.6(5)
Fe1 Fe2 C10 N2 117.3(5)
N2 C10 N3 C12 -0.6(7)
Fe2 C10 N3 C12 178.8(5)
N2 C10 N3 C13 -175.2(6)
Fe2 C10 N3 C13 4.2(9)
C14 C13 N3 C10 86.2(8)
C18 C13 N3 C10 -96.4(8)
C14 C13 N3 C12 -87.6(8)
C18 C13 N3 C12 89.9(8)
C11 N2 C22 C27 -103.2(8)
C10 N2 C22 C27 77.9(8)
C11 N2 C22 C23 72.9(8)
C10 N2 C22 C23 -106.1(7)
C18 C13 C14 C15 2.5(10)
N3 C13 C14 C15 179.8(6)
C18 C13 C14 C20 -173.6(6)
N3 C13 C14 C20 3.7(10)
C23 C22 C27 C26 2.7(9)
N2 C22 C27 C26 178.6(5)
C23 C22 C27 C28 -175.6(6)
N2 C22 C27 C28 0.3(9)
C4 C5 C6 S2 -65.9(7)
Fe1 S2 C6 C5 68.7(5)
Fe2 S2 C6 C5 -5.0(6)
C10 N2 C11 C12 0.5(8)
C22 N2 C11 C12 -178.6(6)
C14 C13 C18 C17 -2.5(10)
N3 C13 C18 C17 -179.8(6)
C14 C13 C18 C19 -179.3(6)
N3 C13 C18 C19 3.4(10)
C3 Fe2 N1 O4 -35(8)
C10 Fe2 N1 O4 -141(8)
S1 Fe2 N1 O4 55(8)
S2 Fe2 N1 O4 111(8)
Fe1 Fe2 N1 O4 9(8)
N2 C11 C12 N3 -0.8(8)
C10 N3 C12 C11 0.9(8)
C13 N3 C12 C11 175.5(6)
C26 C25 C24 C23 -0.1(10)
C30 C25 C24 C23 177.2(7)
C17 C16 C15 C14 -2.3(10)
C21 C16 C15 C14 179.9(6)
C13 C14 C15 C16 0.0(10)
C20 C14 C15 C16 176.2(6)
C24 C25 C26 C27 0.6(10)
C30 C25 C26 C27 -176.8(6)
C22 C27 C26 C25 -1.9(9)
C28 C27 C26 C25 176.5(6)
C15 C16 C17 C18 2.2(10)
C21 C16 C17 C18 180.0(6)
C13 C18 C17 C16 0.1(10)
C19 C18 C17 C16 177.0(6)
C6 C5 C4 S1 64.0(7)
Fe2 S1 C4 C5 8.4(6)
Fe1 S1 C4 C5 -66.0(6)
C25 C24 C23 C22 0.9(10)
C25 C24 C23 C29 -176.9(6)
C27 C22 C23 C24 -2.3(10)
N2 C22 C23 C24 -178.2(6)
C27 C22 C23 C29 175.6(6)
N2 C22 C23 C29 -0.3(9)
C1 Fe1 C2 O2 54(10)
C3 Fe1 C2 O2 -100(11)
P1 Fe1 C2 O2 -40(10)
S2 Fe1 C2 O2 144(10)
S1 Fe1 C2 O2 -130(10)
Fe2 Fe1 C2 O2 -171(10)
C2 Fe1 C1 O1 71(39)
C3 Fe1 C1 O1 -110(39)
P1 Fe1 C1 O1 162(39)
S2 Fe1 C1 O1 -25(39)
S1 Fe1 C1 O1 -85(39)
Fe2 Fe1 C1 O1 -77(39)
